data_4328578
loop_
_publ_author_name
'Geng Bang Jin'
'S. Skanthakumar'
'L. Soderholm'

_publ_contact_author_address
;
       Chemical Sciences and Engineering Division
       Argonne National Laboratory
       Argonne, IL 60439, USA
;
_publ_contact_author_email gjin@anl.gov
_publ_contact_author_fax '+1 630 252 4225'
_publ_contact_author_name 'Geng Bang Jin'
_publ_contact_author_phone '+1 630 252 3658'
_publ_section_title
;
 Three New Sodium Neptunyl(V) Selenate Hydrates: Structures, Raman
 Spectroscopy, and Magnetism
;
_journal_name_full 'Inorganic Chemistry'
_journal_page_first 3220
_journal_page_last 3230
_journal_paper_doi 10.1021/ic202703j
_journal_volume 51
_journal_year 2012
_chemical_formula_moiety 'Na3 (Np O2) (Se O4)2 (H2 O)'
_chemical_formula_sum 'H2 Na3 Np O11 Se2'
_chemical_formula_weight 641.91
_chemical_name_common 'Trisodium dioxoneptunium(V) bis(selenate) hydrate'
_chemical_name_systematic
; 
 ? 
;
_space_group_IT_number 2
_symmetry_cell_setting triclinic
_symmetry_space_group_name_Hall '-P 1'
_symmetry_space_group_name_H-M 'P -1'
_atom_sites_solution_hydrogens geom
_atom_sites_solution_primary direct
_atom_sites_solution_secondary difmap
_audit_creation_method SHELXL-97
_cell_angle_alpha 90.113(3)
_cell_angle_beta 95.914(3)
_cell_angle_gamma 112.149(2)
_cell_formula_units_Z 2
_cell_length_a 6.9742(12)
_cell_length_b 7.9833(14)
_cell_length_c 9.6904(17)
_cell_measurement_reflns_used 3197
_cell_measurement_temperature 100(2)
_cell_measurement_theta_max 33.20
_cell_measurement_theta_min 4.93
_cell_volume 496.57(15)
_computing_cell_refinement 'Bruker APEX2'
_computing_data_collection 'Bruker APEX2'
_computing_data_reduction 'Bruker SAINT'
_computing_molecular_graphics 'CrystalMaker for Windows ver. 2.0.6 (2008)'
_computing_publication_material 'SHELXTL-97 (Sheldrick, 1997)'
_computing_structure_refinement 'SHELXL-97 (Sheldrick, 2008)'
_computing_structure_solution 'SHELXS-97 (Sheldrick, 2008)'
_diffrn_ambient_temperature 100(2)
_diffrn_measured_fraction_theta_full 0.994
_diffrn_measured_fraction_theta_max 0.933
_diffrn_measurement_device_type 'Bruker APEX-II CCD'
_diffrn_measurement_method '0.3 wide w/ exposures'
_diffrn_radiation_monochromator graphite
_diffrn_radiation_source 'fine-focus sealed tube'
_diffrn_radiation_type MoK\a
_diffrn_radiation_wavelength 0.71073
_diffrn_reflns_av_R_equivalents 0.0312
_diffrn_reflns_av_sigmaI/netI 0.0455
_diffrn_reflns_limit_h_max 10
_diffrn_reflns_limit_h_min -10
_diffrn_reflns_limit_k_max 12
_diffrn_reflns_limit_k_min -12
_diffrn_reflns_limit_l_max 14
_diffrn_reflns_limit_l_min -14
_diffrn_reflns_number 8525
_diffrn_reflns_theta_full 25.00
_diffrn_reflns_theta_max 33.51
_diffrn_reflns_theta_min 4.23
_diffrn_standards_number 0
_exptl_absorpt_coefficient_mu 17.974
_exptl_absorpt_correction_T_max 0.328
_exptl_absorpt_correction_T_min 0.165
_exptl_absorpt_correction_type multi-scan
_exptl_absorpt_process_details SADABS
_exptl_crystal_colour green
_exptl_crystal_density_diffrn 4.293
_exptl_crystal_description prism
_exptl_crystal_F_000 568
_exptl_crystal_size_max 0.105
_exptl_crystal_size_mid 0.090
_exptl_crystal_size_min 0.062
_refine_diff_density_max 2.094
_refine_diff_density_min -1.468
_refine_diff_density_rms 0.311
_refine_ls_extinction_method none
_refine_ls_goodness_of_fit_ref 1.025
_refine_ls_hydrogen_treatment mixed
_refine_ls_matrix_type full
_refine_ls_number_parameters 162
_refine_ls_number_reflns 3630
_refine_ls_number_restraints 3
_refine_ls_restrained_S_all 1.025
_refine_ls_R_factor_all 0.0374
_refine_ls_R_factor_gt 0.0288
_refine_ls_shift/su_max 0.001
_refine_ls_shift/su_mean 0.000
_refine_ls_structure_factor_coef Fsqd
_refine_ls_weighting_details 'calc w=1/[\s^2^(Fo^2^)+(0.0259P)^2^+0.0000P] where P=(Fo^2^+2Fc^2^)/3'
_refine_ls_weighting_scheme calc
_refine_ls_wR_factor_gt 0.0571
_refine_ls_wR_factor_ref 0.0596
_reflns_number_gt 3107
_reflns_number_total 3630
_reflns_threshold_expression >2sigma(I)
_cod_data_source_file ic202703j_si_001_3.cif
_cod_data_source_block compound(2)
_cod_database_code 4328578

loop_
_symmetry_equiv_pos_as_xyz
'x, y, z'
'-x, -y, -z'

loop_
_atom_site_label
_atom_site_type_symbol
_atom_site_fract_x
_atom_site_fract_y
_atom_site_fract_z
_atom_site_U_iso_or_equiv
_atom_site_adp_type
_atom_site_occupancy
_atom_site_symmetry_multiplicity
_atom_site_calc_flag
_atom_site_refinement_flags
Na1 Na 0.1097(3) 0.7274(3) 0.39970(19) 0.0115(4) Uani 1 1 d .
Na2 Na 0.1575(3) 0.2122(3) 0.90919(19) 0.0119(4) Uani 1 1 d .
Na3 Na 0.4592(3) 0.0824(3) 0.1848(2) 0.0137(4) Uani 1 1 d .
Np1 Np 0.08902(3) 0.27105(2) 0.260055(18) 0.00758(5) Uani 1 1 d .
Se1 Se 0.28494(7) 0.68430(6) 0.04795(5) 0.00834(9) Uani 1 1 d .
Se2 Se 0.29850(7) 0.12776(6) 0.58792(4) 0.00816(9) Uani 1 1 d .
O1 O 0.0791(5) 0.4266(5) 0.3931(3) 0.0131(7) Uani 1 1 d .
O2 O 0.0986(5) 0.1037(4) 0.1342(3) 0.0122(6) Uani 1 1 d .
O3 O 0.1605(5) 0.7578(5) 0.1512(3) 0.0129(7) Uani 1 1 d .
O4 O 0.1819(5) 0.0768(4) 0.4275(3) 0.0108(6) Uani 1 1 d .
O5 O 0.2145(5) 0.2602(4) 0.6716(3) 0.0116(6) Uani 1 1 d .
O6 O 0.2717(5) 0.4799(4) 0.0868(3) 0.0100(6) Uani 1 1 d .
O7 O 0.4859(5) 0.3677(5) 0.3169(4) 0.0126(7) Uani 1 1 d D
O8 O 0.5271(5) 0.8267(5) 0.0597(4) 0.0127(7) Uani 1 1 d .
O9 O 0.5463(5) 0.2274(5) 0.5778(4) 0.0133(7) Uani 1 1 d .
O10 O 0.7507(5) 0.0645(4) 0.3349(3) 0.0111(6) Uani 1 1 d .
O11 O 0.8097(5) 0.3233(5) 0.1158(3) 0.0120(6) Uani 1 1 d .
H1 H 0.516(12) 0.330(9) 0.392(5) 0.06(3) Uiso 1 1 d D
H2 H 0.562(8) 0.476(3) 0.312(6) 0.019(16) Uiso 1 1 d D

loop_
_atom_site_aniso_label
_atom_site_aniso_U_11
_atom_site_aniso_U_22
_atom_site_aniso_U_33
_atom_site_aniso_U_23
_atom_site_aniso_U_13
_atom_site_aniso_U_12
Na1 0.0102(9) 0.0116(9) 0.0135(9) -0.0001(7) 0.0015(7) 0.0048(7)
Na2 0.0115(9) 0.0139(9) 0.0111(9) 0.0019(7) 0.0011(7) 0.0056(7)
Na3 0.0129(9) 0.0131(9) 0.0160(10) 0.0016(7) 0.0007(7) 0.0061(8)
Np1 0.00824(8) 0.00797(8) 0.00654(8) 0.00097(5) 0.00104(6) 0.00302(6)
Se1 0.00788(19) 0.0090(2) 0.00840(19) 0.00145(15) 0.00098(15) 0.00343(16)
Se2 0.00764(19) 0.0092(2) 0.00743(19) 0.00134(15) 0.00064(15) 0.00301(16)
O1 0.0142(16) 0.0142(17) 0.0112(15) 0.0009(13) 0.0032(13) 0.0054(13)
O2 0.0121(15) 0.0099(16) 0.0136(16) -0.0003(12) 0.0011(12) 0.0031(13)
O3 0.0113(15) 0.0176(17) 0.0118(15) -0.0009(13) 0.0026(12) 0.0074(13)
O4 0.0107(15) 0.0113(16) 0.0088(14) 0.0012(12) -0.0026(12) 0.0035(12)
O5 0.0162(16) 0.0113(16) 0.0096(15) -0.0014(12) 0.0007(12) 0.0081(13)
O6 0.0105(15) 0.0093(15) 0.0108(15) 0.0034(12) 0.0007(12) 0.0045(12)
O7 0.0111(15) 0.0112(17) 0.0135(16) 0.0030(13) 0.0001(13) 0.0020(13)
O8 0.0069(14) 0.0108(16) 0.0178(17) -0.0001(13) -0.0007(13) 0.0008(12)
O9 0.0049(14) 0.0146(17) 0.0180(17) 0.0023(13) 0.0025(12) 0.0008(13)
O10 0.0115(15) 0.0108(15) 0.0118(15) 0.0069(12) 0.0019(12) 0.0049(12)
O11 0.0118(15) 0.0175(17) 0.0087(14) 0.0007(12) 0.0003(12) 0.0078(13)

loop_
_atom_type_symbol
_atom_type_description
_atom_type_scat_dispersion_real
_atom_type_scat_dispersion_imag
_atom_type_scat_source
O O 0.0106 0.0060 'International Tables Vol C Tables 4.2.6.8 and 6.1.1.4'
H H 0.0000 0.0000 'International Tables Vol C Tables 4.2.6.8 and 6.1.1.4'
Na Na 0.0362 0.0249 'International Tables Vol C Tables 4.2.6.8 and 6.1.1.4'
Se Se -0.0929 2.2259 'International Tables Vol C Tables 4.2.6.8 and 6.1.1.4'
Np Np -11.4937 4.1493 'International Tables Vol C Tables 4.2.6.8 and 6.1.1.4'

loop_
_geom_angle_atom_site_label_1
_geom_angle_atom_site_label_2
_geom_angle_atom_site_label_3
_geom_angle
_geom_angle_site_symmetry_1
_geom_angle_site_symmetry_3
O9 Na1 O1 81.00(14) 2_666 .
O9 Na1 O5 163.88(15) 2_666 2_566
O1 Na1 O5 109.14(14) . 2_566
O9 Na1 O3 82.49(13) 2_666 .
O1 Na1 O3 92.25(13) . .
O5 Na1 O3 84.57(13) 2_566 .
O9 Na1 O1 113.60(14) 2_666 2_566
O1 Na1 O1 71.93(14) . 2_566
O5 Na1 O1 81.94(13) 2_566 2_566
O3 Na1 O1 154.35(14) . 2_566
O9 Na1 O4 93.77(13) 2_666 1_565
O1 Na1 O4 173.59(14) . 1_565
O5 Na1 O4 76.79(12) 2_566 1_565
O3 Na1 O4 90.72(12) . 1_565
O1 Na1 O4 107.18(12) 2_566 1_565
O9 Na1 O10 79.61(12) 2_666 2_666
O1 Na1 O10 118.68(13) . 2_666
O5 Na1 O10 104.96(12) 2_566 2_666
O3 Na1 O10 140.79(13) . 2_666
O1 Na1 O10 64.31(11) 2_566 2_666
O4 Na1 O10 56.30(10) 1_565 2_666
O9 Na1 Se2 81.40(10) 2_666 1_565
O1 Na1 Se2 145.92(11) . 1_565
O5 Na1 Se2 95.22(10) 2_566 1_565
O3 Na1 Se2 114.03(11) . 1_565
O1 Na1 Se2 88.93(9) 2_566 1_565
O4 Na1 Se2 28.35(7) 1_565 1_565
O10 Na1 Se2 28.80(6) 2_666 1_565
O9 Na1 Se2 152.82(12) 2_666 2_566
O1 Na1 Se2 125.40(11) . 2_566
O5 Na1 Se2 24.01(8) 2_566 2_566
O3 Na1 Se2 100.88(10) . 2_566
O1 Na1 Se2 74.22(9) 2_566 2_566
O4 Na1 Se2 59.42(8) 1_565 2_566
O10 Na1 Se2 81.19(8) 2_666 2_566
Se2 Na1 Se2 72.55(4) 1_565 2_566
O9 Na1 Na2 123.18(12) 2_666 2_566
O1 Na1 Na2 106.49(11) . 2_566
O5 Na1 Na2 42.80(9) 2_566 2_566
O3 Na1 Na2 41.87(9) . 2_566
O1 Na1 Na2 122.35(10) 2_566 2_566
O4 Na1 Na2 79.45(9) 1_565 2_566
O10 Na1 Na2 132.58(9) 2_666 2_566
Se2 Na1 Na2 107.58(6) 1_565 2_566
Se2 Na1 Na2 60.36(5) 2_566 2_566
O9 Na1 Np1 112.38(11) 2_666 2_566
O1 Na1 Np1 97.46(10) . 2_566
O5 Na1 Np1 79.42(9) 2_566 2_566
O3 Na1 Np1 163.29(10) . 2_566
O1 Na1 Np1 26.44(8) 2_566 2_566
O4 Na1 Np1 81.05(8) 1_565 2_566
O10 Na1 Np1 42.21(7) 2_666 2_566
Se2 Na1 Np1 63.22(3) 1_565 2_566
Se2 Na1 Np1 62.41(3) 2_566 2_566
Na2 Na1 Np1 121.76(6) 2_566 2_566
O9 Na1 Na3 62.28(10) 2_666 1_565
O1 Na1 Na3 123.17(11) . 1_565
O5 Na1 Na3 101.65(11) 2_566 1_565
O3 Na1 Na3 44.23(9) . 1_565
O1 Na1 Na3 160.81(10) 2_566 1_565
O4 Na1 Na3 56.37(9) 1_565 1_565
O10 Na1 Na3 96.69(9) 2_666 1_565
Se2 Na1 Na3 72.03(5) 1_565 1_565
Se2 Na1 Na3 101.36(6) 2_566 1_565
Na2 Na1 Na3 67.75(5) 2_566 1_565
Np1 Na1 Na3 135.08(6) 2_566 1_565
O8 Na2 O3 172.88(15) 2_666 2_566
O8 Na2 O2 87.76(13) 2_666 1_556
O3 Na2 O2 98.23(14) 2_566 1_556
O8 Na2 O5 86.93(13) 2_666 .
O3 Na2 O5 86.47(13) 2_566 .
O2 Na2 O5 168.12(15) 1_556 .
O8 Na2 O2 102.39(13) 2_666 2_556
O3 Na2 O2 75.54(13) 2_566 2_556
O2 Na2 O2 76.03(14) 1_556 2_556
O5 Na2 O2 94.75(13) . 2_556
O8 Na2 O6 94.67(13) 2_666 1_556
O3 Na2 O6 90.99(13) 2_566 1_556
O2 Na2 O6 70.22(12) 1_556 1_556
O5 Na2 O6 120.83(13) . 1_556
O2 Na2 O6 141.35(13) 2_556 1_556
O8 Na2 Na1 128.33(11) 2_666 2_566
O3 Na2 Na1 44.89(9) 2_566 2_566
O2 Na2 Na1 141.09(11) 1_556 2_566
O5 Na2 Na1 41.68(9) . 2_566
O2 Na2 Na1 81.53(10) 2_556 2_566
O6 Na2 Na1 114.11(10) 1_556 2_566
O8 Na2 Se2 70.01(10) 2_666 .
O3 Na2 Se2 102.90(10) 2_566 .
O2 Na2 Se2 144.62(11) 1_556 .
O5 Na2 Se2 23.99(8) . .
O2 Na2 Se2 82.15(9) 2_556 .
O6 Na2 Se2 136.48(10) 1_556 .
Na1 Na2 Se2 59.43(4) 2_566 .
O8 Na2 Np1 99.59(10) 2_666 1_556
O3 Na2 Np1 87.48(10) 2_566 1_556
O2 Na2 Np1 28.18(8) 1_556 1_556
O5 Na2 Np1 163.70(11) . 1_556
O2 Na2 Np1 98.37(10) 2_556 1_556
O6 Na2 Np1 44.16(8) 1_556 1_556
Na1 Na2 Np1 131.22(7) 2_566 1_556
Se2 Na2 Np1 169.34(6) . 1_556
O8 Na2 Na3 42.68(10) 2_666 1_556
O3 Na2 Na3 143.49(11) 2_566 1_556
O2 Na2 Na3 45.27(9) 1_556 1_556
O5 Na2 Na3 129.34(11) . 1_556
O2 Na2 Na3 92.37(10) 2_556 1_556
O6 Na2 Na3 77.11(9) 1_556 1_556
Na1 Na2 Na3 167.85(8) 2_566 1_556
Se2 Na2 Na3 109.48(6) . 1_556
Np1 Na2 Na3 59.89(4) 1_556 1_556
O8 Na2 Na2 96.62(11) 2_666 2_557
O3 Na2 Na2 85.77(11) 2_566 2_557
O2 Na2 Na2 39.11(9) 1_556 2_557
O5 Na2 Na2 131.27(13) . 2_557
O2 Na2 Na2 36.93(8) 2_556 2_557
O6 Na2 Na2 107.35(11) 1_556 2_557
Na1 Na2 Na2 112.71(8) 2_566 2_557
Se2 Na2 Na2 114.58(8) . 2_557
Np1 Na2 Na2 63.19(5) 1_556 2_557
Na3 Na2 Na2 65.87(6) 1_556 2_557
O8 Na2 Np1 87.80(10) 2_666 2_556
O3 Na2 Np1 88.13(10) 2_566 2_556
O2 Na2 Np1 92.25(10) 1_556 2_556
O5 Na2 Np1 76.93(10) . 2_556
O2 Na2 Np1 22.44(8) 2_556 2_556
O6 Na2 Np1 162.14(10) 1_556 2_556
Na1 Na2 Np1 77.21(5) 2_566 2_556
Se2 Na2 Np1 60.77(3) . 2_556
Np1 Na2 Np1 117.99(5) 1_556 2_556
Na3 Na2 Np1 93.14(5) 1_556 2_556
Na2 Na2 Np1 54.80(5) 2_557 2_556
O10 Na3 O8 124.75(14) . 2_665
O10 Na3 O7 91.15(13) . .
O8 Na3 O7 103.29(13) 2_665 .
O10 Na3 O2 154.24(14) . .
O8 Na3 O2 79.93(12) 2_665 .
O7 Na3 O2 74.26(12) . .
O10 Na3 O8 78.33(12) . 1_545
O8 Na3 O8 76.48(13) 2_665 1_545
O7 Na3 O8 166.44(14) . 1_545
O2 Na3 O8 118.64(12) . 1_545
O10 Na3 O11 70.32(12) . .
O8 Na3 O11 61.74(11) 2_665 .
O7 Na3 O11 77.63(12) . .
O2 Na3 O11 124.79(13) . .
O8 Na3 O11 90.66(12) 1_545 .
O10 Na3 O3 108.96(13) . 1_545
O8 Na3 O3 100.25(12) 2_665 1_545
O7 Na3 O3 131.52(13) . 1_545
O2 Na3 O3 68.97(12) . 1_545
O8 Na3 O3 61.03(11) 1_545 1_545
O11 Na3 O3 150.32(13) . 1_545
O10 Na3 Se1 98.26(10) . 1_545
O8 Na3 Se1 83.66(10) 2_665 1_545
O7 Na3 Se1 162.27(11) . 1_545
O2 Na3 Se1 91.25(9) . 1_545
O8 Na3 Se1 30.86(8) 1_545 1_545
O11 Na3 Se1 119.68(10) . 1_545
O3 Na3 Se1 30.87(8) 1_545 1_545
O10 Na3 Se1 97.85(10) . 2_665
O8 Na3 Se1 30.55(8) 2_665 2_665
O7 Na3 Se1 91.13(10) . 2_665
O2 Na3 Se1 103.44(10) . 2_665
O8 Na3 Se1 81.97(9) 1_545 2_665
O11 Na3 Se1 31.19(7) . 2_665
O3 Na3 Se1 127.02(10) 1_545 2_665
Se1 Na3 Se1 102.34(6) 1_545 2_665
O10 Na3 Se2 25.58(8) . 2_656
O8 Na3 Se2 137.37(11) 2_665 2_656
O7 Na3 Se2 105.13(10) . 2_656
O2 Na3 Se2 138.40(10) . 2_656
O8 Na3 Se2 68.58(9) 1_545 2_656
O11 Na3 Se2 94.40(9) . 2_656
O3 Na3 Se2 83.80(9) 1_545 2_656
Se1 Na3 Se2 78.79(5) 1_545 2_656
Se1 Na3 Se2 118.12(6) 2_665 2_656
O10 Na3 Np1 129.09(11) . .
O8 Na3 Np1 95.57(10) 2_665 .
O7 Na3 Np1 46.07(8) . .
O2 Na3 Np1 29.33(8) . .
O8 Na3 Np1 147.33(10) 1_545 .
O11 Na3 Np1 113.71(10) . .
O3 Na3 Np1 90.16(9) 1_545 .
Se1 Na3 Np1 117.69(6) 1_545 .
Se1 Na3 Np1 107.30(6) 2_665 .
Se2 Na3 Np1 126.99(6) 2_656 .
O10 Na3 Na2 161.80(11) . 1_554
O8 Na3 Na2 39.46(9) 2_665 1_554
O7 Na3 Na2 86.13(10) . 1_554
O2 Na3 Na2 40.63(8) . 1_554
O8 Na3 Na2 101.17(10) 1_545 1_554
O11 Na3 Na2 91.54(9) . 1_554
O3 Na3 Na2 85.98(9) 1_545 1_554
Se1 Na3 Na2 89.38(6) 1_545 1_554
Se1 Na3 Na2 64.26(5) 2_665 1_554
Se2 Na3 Na2 168.17(7) 2_656 1_554
Np1 Na3 Na2 58.84(4) . 1_554
O1 Np1 O2 176.38(15) . .
O1 Np1 O11 89.68(13) . 1_455
O2 Np1 O11 92.72(13) . 1_455
O1 Np1 O4 93.85(13) . .
O2 Np1 O4 82.66(13) . .
O11 Np1 O4 146.64(11) 1_455 .
O1 Np1 O6 101.83(13) . .
O2 Np1 O6 81.39(13) . .
O11 Np1 O6 76.19(11) 1_455 .
O4 Np1 O6 134.83(11) . .
O1 Np1 O10 84.51(13) . 1_455
O2 Np1 O10 93.63(13) . 1_455
O11 Np1 O10 72.31(11) 1_455 1_455
O4 Np1 O10 75.02(11) . 1_455
O6 Np1 O10 147.83(10) . 1_455
O1 Np1 O7 92.05(13) . .
O2 Np1 O7 87.50(13) . .
O11 Np1 O7 145.63(11) 1_455 .
O4 Np1 O7 67.47(11) . .
O6 Np1 O7 69.86(11) . .
O10 Np1 O7 142.02(11) 1_455 .
O1 Np1 Na2 145.99(11) . 1_554
O2 Np1 Na2 37.60(11) . 1_554
O11 Np1 Na2 72.53(8) 1_455 1_554
O4 Np1 Na2 117.08(9) . 1_554
O6 Np1 Na2 46.52(8) . 1_554
O10 Np1 Na2 115.56(8) 1_455 1_554
O7 Np1 Na2 87.56(9) . 1_554
O1 Np1 Na3 134.97(11) . .
O2 Np1 Na3 43.66(11) . .
O11 Np1 Na3 132.70(8) 1_455 .
O4 Np1 Na3 60.44(9) . .
O6 Np1 Na3 79.26(8) . .
O10 Np1 Na3 118.36(8) 1_455 .
O7 Np1 Na3 45.39(9) . .
Na2 Np1 Na3 61.27(4) 1_554 .
O1 Np1 Na1 39.17(11) . 2_566
O2 Np1 Na1 137.63(11) . 2_566
O11 Np1 Na1 97.72(8) 1_455 2_566
O4 Np1 Na1 66.39(8) . 2_566
O6 Np1 Na1 140.98(8) . 2_566
O10 Np1 Na1 51.96(8) 1_455 2_566
O7 Np1 Na1 105.11(8) . 2_566
Na2 Np1 Na1 166.89(4) 1_554 2_566
Na3 Np1 Na1 125.90(4) . 2_566
O1 Np1 Na1 25.53(11) . .
O2 Np1 Na1 158.05(11) . .
O11 Np1 Na1 75.78(8) 1_455 .
O4 Np1 Na1 117.18(8) . .
O6 Np1 Na1 77.76(8) . .
O10 Np1 Na1 100.35(8) 1_455 .
O7 Np1 Na1 91.67(8) . .
Na2 Np1 Na1 120.46(4) 1_554 .
Na3 Np1 Na1 136.34(4) . .
Na1 Np1 Na1 63.52(5) 2_566 .
O1 Np1 Na2 146.69(11) . 2_556
O2 Np1 Na2 31.19(11) . 2_556
O11 Np1 Na2 84.63(9) 1_455 2_556
O4 Np1 Na2 74.38(8) . 2_556
O6 Np1 Na2 108.53(8) . 2_556
O10 Np1 Na2 62.48(8) 1_455 2_556
O7 Np1 Na2 110.84(9) . 2_556
Na2 Np1 Na2 62.01(5) 1_554 2_556
Na3 Np1 Na2 65.88(4) . 2_556
Na1 Np1 Na2 109.19(4) 2_566 2_556
Na1 Np1 Na2 157.47(4) . 2_556
O3 Se1 O8 108.67(17) . .
O3 Se1 O6 111.12(17) . .
O8 Se1 O6 110.81(17) . .
O3 Se1 O11 111.77(17) . 2_665
O8 Se1 O11 106.30(17) . 2_665
O6 Se1 O11 108.08(17) . 2_665
O3 Se1 Na3 56.01(13) . 1_565
O8 Se1 Na3 54.35(13) . 1_565
O6 Se1 Na3 139.51(12) . 1_565
O11 Se1 Na3 112.27(13) 2_665 1_565
O3 Se1 Na3 123.86(13) . 2_665
O8 Se1 Na3 50.49(13) . 2_665
O6 Se1 Na3 124.92(12) . 2_665
O11 Se1 Na3 55.83(12) 2_665 2_665
Na3 Se1 Na3 77.66(6) 1_565 2_665
O9 Se2 O5 110.19(18) . .
O9 Se2 O10 110.28(17) . 2_656
O5 Se2 O10 110.55(17) . 2_656
O9 Se2 O4 107.29(17) . .
O5 Se2 O4 111.73(17) . .
O10 Se2 O4 106.71(17) 2_656 .
O9 Se2 Na1 109.56(13) . 1_545
O5 Se2 Na1 139.85(13) . 1_545
O10 Se2 Na1 59.27(12) 2_656 1_545
O4 Se2 Na1 49.56(12) . 1_545
O9 Se2 Na3 73.62(13) . 2_656
O5 Se2 Na3 111.10(12) . 2_656
O10 Se2 Na3 39.65(12) 2_656 2_656
O4 Se2 Na3 133.42(12) . 2_656
Na1 Se2 Na3 85.37(5) 1_545 2_656
O9 Se2 Na1 134.85(13) . 2_566
O5 Se2 Na1 35.45(12) . 2_566
O10 Se2 Na1 110.42(12) 2_656 2_566
O4 Se2 Na1 78.59(12) . 2_566
Na1 Se2 Na1 107.45(4) 1_545 2_566
Na3 Se2 Na1 134.65(5) 2_656 2_566
O9 Se2 Na2 112.64(13) . .
O5 Se2 Na2 36.29(12) . .
O10 Se2 Na2 76.46(12) 2_656 .
O4 Se2 Na2 135.90(12) . .
Na1 Se2 Na2 126.78(5) 1_545 .
Na3 Se2 Na2 77.07(5) 2_656 .
Na1 Se2 Na2 60.21(4) 2_566 .
Np1 O1 Na1 134.87(18) . .
Np1 O1 Na1 114.39(16) . 2_566
Na1 O1 Na1 108.07(14) . 2_566
Np1 O2 Na2 114.22(16) . 1_554
Np1 O2 Na2 126.37(17) . 2_556
Na2 O2 Na2 103.97(13) 1_554 2_556
Np1 O2 Na3 107.02(15) . .
Na2 O2 Na3 94.10(13) 1_554 .
Na2 O2 Na3 106.21(14) 2_556 .
Se1 O3 Na2 125.75(18) . 2_566
Se1 O3 Na1 134.52(19) . .
Na2 O3 Na1 93.25(13) 2_566 .
Se1 O3 Na3 93.12(15) . 1_565
Na2 O3 Na3 109.04(15) 2_566 1_565
Na1 O3 Na3 94.98(13) . 1_565
Se2 O4 Np1 129.17(18) . .
Se2 O4 Na1 102.10(15) . 1_545
Np1 O4 Na1 128.71(13) . 1_545
Se2 O5 Na1 120.54(17) . 2_566
Se2 O5 Na2 119.73(18) . .
Na1 O5 Na2 95.52(14) 2_566 .
Se1 O6 Np1 131.77(17) . .
Se1 O6 Na2 123.96(16) . 1_554
Np1 O6 Na2 89.32(11) . 1_554
Na3 O7 Np1 88.54(11) . .
Na3 O7 H1 92(5) . .
Np1 O7 H1 111(6) . .
Na3 O7 H2 132(4) . .
Np1 O7 H2 119(4) . .
H1 O7 H2 110(4) . .
Se1 O8 Na2 132.62(19) . 2_666
Se1 O8 Na3 98.96(16) . 2_665
Na2 O8 Na3 97.86(14) 2_666 2_665
Se1 O8 Na3 94.79(15) . 1_565
Na2 O8 Na3 123.46(15) 2_666 1_565
Na3 O8 Na3 103.52(13) 2_665 1_565
Se2 O9 Na1 159.0(2) . 2_666
Se2 O10 Na3 114.77(17) 2_656 .
Se2 O10 Np1 127.88(17) 2_656 1_655
Na3 O10 Np1 110.93(13) . 1_655
Se2 O10 Na1 91.92(14) 2_656 2_666
Na3 O10 Na1 120.22(14) . 2_666
Np1 O10 Na1 85.84(10) 1_655 2_666
Se1 O11 Np1 140.96(18) 2_665 1_655
Se1 O11 Na3 92.98(15) 2_665 .
Np1 O11 Na3 106.01(13) 1_655 .

loop_
_geom_bond_atom_site_label_1
_geom_bond_atom_site_label_2
_geom_bond_distance
_geom_bond_site_symmetry_2
Na1 O9 2.274(4) 2_666
Na1 O1 2.329(4) .
Na1 O5 2.333(4) 2_566
Na1 O3 2.469(4) .
Na1 O1 2.571(4) 2_566
Na1 O4 2.649(4) 1_565
Na1 O10 2.928(4) 2_666
Na1 Se2 3.404(2) 1_565
Na1 Se2 3.465(2) 2_566
Na1 Na2 3.493(3) 2_566
Na1 Np1 3.708(2) 2_566
Na1 Na3 3.764(3) 1_565
Na2 O8 2.325(4) 2_666
Na2 O3 2.335(4) 2_566
Na2 O2 2.366(4) 1_556
Na2 O5 2.384(4) .
Na2 O2 2.484(4) 2_556
Na2 O6 2.566(4) 1_556
Na2 Na1 3.493(3) 2_566
Na2 Se2 3.498(2) .
Na2 Np1 3.536(2) 1_556
Na2 Na3 3.624(3) 1_556
Na2 Na2 3.822(4) 2_557
Na2 Np1 3.863(2) 2_556
Na3 O10 2.425(4) .
Na3 O8 2.480(4) 2_665
Na3 O7 2.546(4) .
Na3 O2 2.581(4) .
Na3 O8 2.588(4) 1_545
Na3 O11 2.631(4) .
Na3 O3 2.636(4) 1_545
Na3 Se1 3.174(2) 1_545
Na3 Se1 3.175(2) 2_665
Na3 Se2 3.450(2) 2_656
Na3 Np1 3.575(2) .
Na3 Na2 3.624(3) 1_554
Np1 O1 1.813(3) .
Np1 O2 1.831(3) .
Np1 O11 2.445(3) 1_455
Np1 O4 2.451(3) .
Np1 O6 2.464(3) .
Np1 O10 2.497(3) 1_455
Np1 O7 2.576(3) .
Np1 Na2 3.536(2) 1_554
Np1 Na1 3.708(2) 2_566
Np1 Na2 3.863(2) 2_556
Se1 O3 1.631(3) .
Se1 O8 1.634(3) .
Se1 O6 1.646(3) .
Se1 O11 1.646(3) 2_665
Se1 Na3 3.174(2) 1_565
Se1 Na3 3.175(2) 2_665
Se2 O9 1.621(3) .
Se2 O5 1.637(3) .
Se2 O10 1.641(3) 2_656
Se2 O4 1.653(3) .
Se2 Na1 3.404(2) 1_545
Se2 Na3 3.450(2) 2_656
Se2 Na1 3.465(2) 2_566
O1 Na1 2.571(4) 2_566
O2 Na2 2.366(4) 1_554
O2 Na2 2.484(4) 2_556
O3 Na2 2.335(4) 2_566
O3 Na3 2.636(4) 1_565
O4 Na1 2.649(4) 1_545
O5 Na1 2.334(4) 2_566
O6 Na2 2.566(4) 1_554
O7 H1 0.829(19) .
O7 H2 0.830(19) .
O8 Na2 2.325(4) 2_666
O8 Na3 2.480(4) 2_665
O8 Na3 2.588(4) 1_565
O9 Na1 2.274(4) 2_666
O10 Se2 1.641(3) 2_656
O10 Np1 2.497(3) 1_655
O10 Na1 2.928(4) 2_666
O11 Se1 1.646(3) 2_665
O11 Np1 2.445(3) 1_655
